data_7220320
loop_
_publ_author_name
'Pan, Ganghuo'
'Lu, Xiaoming'
'Li, Kai'
'Shen, Minghai'
'Zhao, Jing'

_publ_section_title
;
 Effect of ethylenediamine on the formation of macro, micro, and
 nanostructures based on [WVI(Cat)2O2]2&#x2212;
;
_journal_issue 24
_journal_name_full CrystEngComm
_journal_page_first 4592
_journal_paper_doi 10.1039/C5CE00220F
_journal_volume 17
_journal_year 2015
_chemical_formula_sum 'C16 H26 N4 O6 W'
_chemical_formula_weight 554.26
_chemical_name_systematic
; 
 ? 
;
_space_group_IT_number 14
_symmetry_cell_setting monoclinic
_symmetry_space_group_name_Hall '-P 2ybc'
_symmetry_space_group_name_H-M 'P 1 21/c 1'
_atom_sites_solution_hydrogens geom
_atom_sites_solution_primary direct
_atom_sites_solution_secondary difmap
_audit_creation_method SHELXL-97
_audit_update_record
;
2014-10-10 deposited with the CCDC.
2015-05-08 downloaded from the CCDC.
;
_cell_angle_alpha 90.00
_cell_angle_beta 92.433(3)
_cell_angle_gamma 90.00
_cell_formula_units_Z 8
_cell_length_a 16.5081(7)
_cell_length_b 23.4259(8)
_cell_length_c 10.2617(3)
_cell_measurement_reflns_used 5775
_cell_measurement_temperature 293(2)
_cell_measurement_theta_max 71.3270
_cell_measurement_theta_min 5.3540
_cell_volume 3964.8(2)
_computing_cell_refinement 'Bruker FRAMBO'
_computing_data_collection 'Bruker FRAMBO'
_computing_data_reduction 'Bruker SAINT'
_computing_molecular_graphics 'Bruker SHELXTL'
_computing_publication_material 'Bruker SHELXTL'
_computing_structure_refinement 'SHELXL-97 (Sheldrick, 1997)'
_computing_structure_solution 'SHELXS-97 (Sheldrick, 1990)'
_diffrn_ambient_temperature 293(2)
_diffrn_measured_fraction_theta_full 1.000
_diffrn_measured_fraction_theta_max 1.000
_diffrn_measurement_device_type 'CCD area detector'
_diffrn_measurement_method 'phi and omega scans'
_diffrn_radiation_monochromator graphite
_diffrn_radiation_source 'fine-focus sealed tube'
_diffrn_radiation_type CuK\a
_diffrn_radiation_wavelength 1.54178
_diffrn_reflns_av_R_equivalents 0.0000
_diffrn_reflns_av_sigmaI/netI 0.0850
_diffrn_reflns_limit_h_max 19
_diffrn_reflns_limit_h_min -19
_diffrn_reflns_limit_k_max 27
_diffrn_reflns_limit_k_min -27
_diffrn_reflns_limit_l_max 12
_diffrn_reflns_limit_l_min -9
_diffrn_reflns_number 6937
_diffrn_reflns_theta_full 66.19
_diffrn_reflns_theta_max 66.19
_diffrn_reflns_theta_min 2.68
_exptl_absorpt_coefficient_mu 11.152
_exptl_absorpt_correction_T_max 0.4690
_exptl_absorpt_correction_T_min 0.1079
_exptl_absorpt_correction_type multi-scan
_exptl_absorpt_process_details sadabs
_exptl_crystal_density_diffrn 1.857
_exptl_crystal_density_method 'not measured'
_exptl_crystal_F_000 2176
_exptl_crystal_size_max 0.36
_exptl_crystal_size_mid 0.10
_exptl_crystal_size_min 0.08
_refine_diff_density_max 2.909
_refine_diff_density_min -1.749
_refine_diff_density_rms 0.212
_refine_ls_extinction_method none
_refine_ls_goodness_of_fit_ref 1.178
_refine_ls_hydrogen_treatment mixed
_refine_ls_matrix_type full
_refine_ls_number_parameters 489
_refine_ls_number_reflns 6937
_refine_ls_number_restraints 0
_refine_ls_restrained_S_all 1.178
_refine_ls_R_factor_all 0.1131
_refine_ls_R_factor_gt 0.0840
_refine_ls_shift/su_max 0.001
_refine_ls_shift/su_mean 0.000
_refine_ls_structure_factor_coef Fsqd
_refine_ls_weighting_details 'calc w=1/[\s^2^(Fo^2^)+(0.0001P)^2^+144.6593P] where P=(Fo^2^+2Fc^2^)/3'
_refine_ls_weighting_scheme calc
_refine_ls_wR_factor_gt 0.1897
_refine_ls_wR_factor_ref 0.2009
_reflns_number_gt 4900
_reflns_number_total 6937
_reflns_threshold_expression >2sigma(I)
_cod_data_source_file c5ce00220f2.cif
_cod_data_source_block 140930b
_cod_depositor_comments
;
The following automatic conversions were performed:

'_symmetry_cell_setting' value 'Monoclinic' changed to 'monoclinic'
according to
/usr/data/users/saulius/crontab/automatic-downloads/rss-feeds/RSC/lib/dictionaries/cif_core.dic
dictionary named 'cif_core.dic' version 2.4.2 from 2011-04-26.

Automatic conversion script
Id: cif_fix_values 3271 2015-04-21 07:52:19Z andrius 

 Adding full bibliography for 7220320--7220321.cif.
;
_cod_original_sg_symbol_H-M P2(1)/c
_cod_database_code 7220320

loop_
_symmetry_equiv_pos_as_xyz
'x, y, z'
'-x, y+1/2, -z+1/2'
'-x, -y, -z'
'x, -y-1/2, z-1/2'

loop_
_atom_site_label
_atom_site_type_symbol
_atom_site_fract_x
_atom_site_fract_y
_atom_site_fract_z
_atom_site_U_iso_or_equiv
_atom_site_adp_type
_atom_site_occupancy
_atom_site_symmetry_multiplicity
_atom_site_calc_flag
_atom_site_refinement_flags
W1 W 0.35947(5) 0.39485(4) 0.18520(8) 0.0322(2) Uani 1 1 d .
W2 W 0.13290(5) 0.39128(3) 0.71485(8) 0.0318(2) Uani 1 1 d .
N1 N 0.1542(10) 0.3385(7) 0.0955(17) 0.049(4) Uani 1 1 d .
H1A H 0.1508 0.3404 0.0088 0.073 Uiso 1 1 d R
H1B H 0.2061 0.3372 0.1227 0.073 Uiso 1 1 d R
N2 N 0.0670(12) 0.3376(7) 0.3293(17) 0.057(5) Uani 1 1 d .
H2A H 0.1009 0.3669 0.3230 0.086 Uiso 1 1 calc R
H2B H 0.0540 0.3333 0.4121 0.086 Uiso 1 1 calc R
H2C H 0.0222 0.3442 0.2802 0.086 Uiso 1 1 calc R
N3 N 0.3489(10) 0.3434(7) 0.5491(16) 0.045(4) Uani 1 1 d .
H3A H 0.2969 0.3504 0.5621 0.067 Uiso 1 1 d R
H3B H 0.3570 0.3435 0.4639 0.067 Uiso 1 1 d R
N4 N 0.4045(16) 0.3352(9) 0.812(2) 0.087(8) Uani 1 1 d .
H4A H 0.4574 0.3373 0.7990 0.130 Uiso 1 1 calc R
H4B H 0.3966 0.3321 0.8968 0.130 Uiso 1 1 calc R
H4C H 0.3800 0.3665 0.7809 0.130 Uiso 1 1 calc R
N5 N 0.0592(12) 0.4403(8) 0.0966(16) 0.058(5) Uani 1 1 d .
H5A H 0.0888 0.4087 0.1057 0.087 Uiso 1 1 calc R
H5B H 0.0423 0.4442 0.0135 0.087 Uiso 1 1 calc R
H5C H 0.0165 0.4380 0.1464 0.087 Uiso 1 1 calc R
N6 N 0.1408(10) 0.4497(7) 0.3592(16) 0.042(4) Uani 1 1 d .
H6A H 0.1339 0.4551 0.4438 0.063 Uiso 1 1 d R
H6B H 0.1935 0.4474 0.3452 0.063 Uiso 1 1 d R
N7 N 0.4414(12) 0.4464(8) 0.5862(18) 0.063(5) Uani 1 1 d .
H7A H 0.4827 0.4448 0.6447 0.095 Uiso 1 1 calc R
H7B H 0.4603 0.4516 0.5071 0.095 Uiso 1 1 calc R
H7C H 0.4136 0.4139 0.5877 0.095 Uiso 1 1 calc R
N8 N 0.3632(10) 0.4553(7) 0.8412(16) 0.045(4) Uani 1 1 d .
H8A H 0.3113 0.4605 0.8580 0.067 Uiso 1 1 d R
H8B H 0.3925 0.4532 0.9160 0.067 Uiso 1 1 d R
O1 O 0.4574(7) 0.3945(6) 0.3247(13) 0.043(3) Uani 1 1 d .
O2 O 0.4415(8) 0.3452(5) 0.1045(13) 0.040(3) Uani 1 1 d .
O3 O 0.3149(8) 0.4596(5) 0.2887(13) 0.042(3) Uani 1 1 d .
O4 O 0.4157(7) 0.4684(5) 0.1079(12) 0.038(3) Uani 1 1 d .
O5 O 0.3026(8) 0.3482(5) 0.2809(12) 0.040(3) Uani 1 1 d .
O6 O 0.3008(8) 0.3915(6) 0.0410(13) 0.049(3) Uani 1 1 d .
O7 O 0.0297(8) 0.3992(5) 0.8255(13) 0.043(3) Uani 1 1 d .
O8 O 0.0494(8) 0.3454(5) 0.6164(13) 0.041(3) Uani 1 1 d .
O9 O 0.0872(7) 0.4665(5) 0.6191(12) 0.037(3) Uani 1 1 d .
O10 O 0.1810(7) 0.4554(5) 0.8211(13) 0.039(3) Uani 1 1 d .
O11 O 0.1965(8) 0.3837(6) 0.5804(14) 0.050(4) Uani 1 1 d .
O12 O 0.1754(8) 0.3415(5) 0.8253(13) 0.045(3) Uani 1 1 d .
C1 C 0.5171(12) 0.3575(8) 0.299(2) 0.041(5) Uani 1 1 d .
C2 C 0.5098(12) 0.3311(8) 0.176(2) 0.042(5) Uani 1 1 d .
C3 C 0.5671(13) 0.2930(9) 0.134(2) 0.052(6) Uani 1 1 d .
H3 H 0.5616 0.2757 0.0524 0.062 Uiso 1 1 calc R
C4 C 0.6326(13) 0.2817(9) 0.218(2) 0.054(6) Uani 1 1 d .
H4 H 0.6720 0.2562 0.1921 0.065 Uiso 1 1 calc R
C5 C 0.6412(13) 0.3064(9) 0.336(2) 0.052(6) Uani 1 1 d .
H5 H 0.6868 0.2978 0.3890 0.062 Uiso 1 1 calc R
C6 C 0.5831(12) 0.3453(9) 0.384(2) 0.049(5) Uani 1 1 d .
H6 H 0.5888 0.3615 0.4663 0.059 Uiso 1 1 calc R
C7 C 0.3370(12) 0.5137(8) 0.257(2) 0.043(5) Uani 1 1 d .
C8 C 0.3907(12) 0.5178(8) 0.156(2) 0.042(5) Uani 1 1 d .
C9 C 0.4139(13) 0.5720(9) 0.112(2) 0.050(5) Uani 1 1 d .
H9 H 0.4496 0.5757 0.0446 0.060 Uiso 1 1 calc R
C10 C 0.3822(13) 0.6200(9) 0.171(2) 0.052(6) Uani 1 1 d .
H10 H 0.3948 0.6559 0.1392 0.063 Uiso 1 1 calc R
C11 C 0.3334(13) 0.6158(9) 0.273(2) 0.055(6) Uani 1 1 d .
H11 H 0.3160 0.6490 0.3130 0.067 Uiso 1 1 calc R
C12 C 0.3082(12) 0.5618(9) 0.321(2) 0.048(5) Uani 1 1 d .
H12 H 0.2743 0.5587 0.3903 0.058 Uiso 1 1 calc R
C13 C -0.0280(12) 0.3604(8) 0.797(2) 0.042(5) Uani 1 1 d .
C14 C -0.0203(12) 0.3320(8) 0.676(2) 0.042(5) Uani 1 1 d .
C15 C -0.0754(12) 0.2933(9) 0.631(2) 0.049(5) Uani 1 1 d .
H15 H -0.0710 0.2751 0.5513 0.059 Uiso 1 1 calc R
C16 C -0.1420(13) 0.2819(9) 0.715(2) 0.054(6) Uani 1 1 d .
H16 H -0.1805 0.2551 0.6878 0.064 Uiso 1 1 calc R
C17 C -0.1517(13) 0.3082(9) 0.832(2) 0.055(6) Uani 1 1 d .
H17 H -0.1953 0.2996 0.8834 0.065 Uiso 1 1 calc R
C18 C -0.0929(13) 0.3488(9) 0.872(2) 0.050(5) Uani 1 1 d .
H18 H -0.0979 0.3679 0.9510 0.060 Uiso 1 1 calc R
C19 C 0.1153(12) 0.5149(8) 0.669(2) 0.040(5) Uani 1 1 d .
C20 C 0.1647(12) 0.5099(8) 0.783(2) 0.041(5) Uani 1 1 d .
C21 C 0.1980(12) 0.5560(8) 0.850(2) 0.046(5) Uani 1 1 d .
H21 H 0.2299 0.5517 0.9260 0.055 Uiso 1 1 calc R
C22 C 0.1804(13) 0.6110(9) 0.795(2) 0.054(6) Uani 1 1 d .
H22 H 0.1996 0.6434 0.8381 0.064 Uiso 1 1 calc R
C23 C 0.1353(13) 0.6173(9) 0.677(2) 0.052(5) Uani 1 1 d .
H23 H 0.1286 0.6532 0.6393 0.062 Uiso 1 1 calc R
C24 C 0.1010(13) 0.5701(8) 0.617(2) 0.047(5) Uani 1 1 d .
H24 H 0.0680 0.5744 0.5420 0.057 Uiso 1 1 calc R
C25 C 0.1129(14) 0.2863(9) 0.137(2) 0.049(5) Uani 1 1 d .
H25A H 0.1436 0.2531 0.1123 0.058 Uiso 1 1 calc R
H25B H 0.0595 0.2841 0.0946 0.058 Uiso 1 1 calc R
C26 C 0.1050(15) 0.2868(9) 0.2856(19) 0.051(6) Uani 1 1 d .
H26A H 0.0735 0.2539 0.3108 0.061 Uiso 1 1 calc R
H26B H 0.1585 0.2836 0.3278 0.061 Uiso 1 1 calc R
C27 C 0.3702(16) 0.2877(9) 0.604(2) 0.059(6) Uani 1 1 d .
H27A H 0.4227 0.2761 0.5737 0.071 Uiso 1 1 calc R
H27B H 0.3305 0.2597 0.5730 0.071 Uiso 1 1 calc R
C28 C 0.3731(19) 0.2890(10) 0.749(3) 0.074(8) Uani 1 1 d .
H28A H 0.3182 0.2840 0.7768 0.088 Uiso 1 1 calc R
H28B H 0.4039 0.2560 0.7795 0.088 Uiso 1 1 calc R
C29 C 0.1085(13) 0.4898(9) 0.1363(19) 0.047(5) Uani 1 1 d .
H29A H 0.0885 0.5235 0.0905 0.057 Uiso 1 1 calc R
H29B H 0.1642 0.4836 0.1133 0.057 Uiso 1 1 calc R
C30 C 0.1052(12) 0.4992(8) 0.2837(19) 0.043(5) Uani 1 1 d .
H30A H 0.1348 0.5337 0.3076 0.052 Uiso 1 1 calc R
H30B H 0.0493 0.5045 0.3064 0.052 Uiso 1 1 calc R
C31 C 0.3890(14) 0.4932(10) 0.617(2) 0.056(6) Uani 1 1 d .
H31A H 0.3337 0.4840 0.5889 0.067 Uiso 1 1 calc R
H31B H 0.4053 0.5270 0.5702 0.067 Uiso 1 1 calc R
C32 C 0.3923(13) 0.5058(9) 0.763(2) 0.050(5) Uani 1 1 d .
H32A H 0.4476 0.5150 0.7912 0.060 Uiso 1 1 calc R
H32B H 0.3587 0.5387 0.7797 0.060 Uiso 1 1 calc R

loop_
_atom_site_aniso_label
_atom_site_aniso_U_11
_atom_site_aniso_U_22
_atom_site_aniso_U_33
_atom_site_aniso_U_23
_atom_site_aniso_U_13
_atom_site_aniso_U_12
W1 0.0334(4) 0.0353(5) 0.0279(5) -0.0002(4) 0.0013(3) -0.0033(3)
W2 0.0339(4) 0.0318(4) 0.0298(5) -0.0009(4) 0.0021(3) 0.0012(3)
N1 0.053(11) 0.048(10) 0.045(11) -0.002(8) 0.006(9) -0.011(8)
N2 0.079(14) 0.050(11) 0.044(12) -0.002(9) 0.010(10) -0.011(10)
N3 0.054(10) 0.049(10) 0.032(10) 0.005(8) 0.010(8) 0.011(8)
N4 0.14(2) 0.070(15) 0.049(14) 0.016(12) -0.009(14) 0.001(15)
N5 0.078(13) 0.066(12) 0.030(11) -0.011(9) 0.000(9) 0.016(10)
N6 0.047(10) 0.048(10) 0.033(10) 0.004(8) 0.006(8) 0.003(8)
N7 0.076(14) 0.072(13) 0.044(13) -0.003(10) 0.019(10) -0.019(11)
N8 0.043(9) 0.054(10) 0.038(11) 0.015(8) 0.009(8) 0.004(8)
O1 0.040(7) 0.044(8) 0.046(9) -0.002(7) 0.000(6) 0.003(6)
O2 0.043(7) 0.041(7) 0.036(8) -0.004(6) 0.009(6) 0.000(6)
O3 0.042(7) 0.042(7) 0.043(9) 0.002(6) 0.006(6) -0.003(6)
O4 0.040(7) 0.037(7) 0.039(8) -0.001(6) 0.005(6) -0.007(6)
O5 0.052(8) 0.043(7) 0.026(8) 0.000(6) 0.008(6) -0.007(6)
O6 0.051(8) 0.050(8) 0.046(9) 0.009(7) -0.004(7) -0.014(7)
O7 0.040(7) 0.042(7) 0.048(9) -0.005(6) 0.008(6) -0.002(6)
O8 0.045(8) 0.039(7) 0.038(8) -0.008(6) -0.001(6) -0.002(6)
O9 0.041(7) 0.034(7) 0.037(8) 0.002(6) 0.001(6) 0.003(5)
O10 0.039(7) 0.037(7) 0.042(9) 0.000(6) -0.002(6) -0.001(6)
O11 0.053(8) 0.048(8) 0.051(9) -0.001(7) 0.011(7) 0.006(7)
O12 0.056(9) 0.038(7) 0.040(9) 0.000(6) -0.001(7) 0.004(6)
C1 0.040(11) 0.040(11) 0.044(13) 0.004(9) 0.006(9) 0.001(8)
C2 0.042(11) 0.039(11) 0.044(13) 0.000(9) 0.008(9) -0.002(8)
C3 0.049(13) 0.049(12) 0.057(16) -0.003(11) 0.011(11) 0.001(10)
C4 0.051(13) 0.048(13) 0.065(17) -0.001(11) 0.012(12) 0.006(10)
C5 0.044(12) 0.053(13) 0.059(16) 0.011(11) 0.005(11) 0.005(10)
C6 0.047(12) 0.049(12) 0.051(15) 0.006(10) 0.001(10) -0.001(10)
C7 0.041(11) 0.042(11) 0.045(14) 0.001(9) -0.003(9) 0.000(9)
C8 0.040(11) 0.039(11) 0.047(14) 0.003(9) -0.003(9) -0.003(8)
C9 0.050(12) 0.047(12) 0.053(15) 0.009(10) 0.001(10) -0.002(10)
C10 0.057(13) 0.039(11) 0.059(16) 0.009(11) -0.010(12) -0.001(10)
C11 0.054(13) 0.046(12) 0.066(17) -0.001(11) -0.002(12) 0.000(10)
C12 0.046(12) 0.047(12) 0.051(15) 0.002(10) 0.001(10) -0.002(9)
C13 0.041(11) 0.042(11) 0.043(13) 0.002(9) 0.003(9) 0.001(9)
C14 0.040(11) 0.040(11) 0.046(13) 0.001(9) -0.003(9) 0.000(8)
C15 0.048(12) 0.047(12) 0.053(15) -0.004(10) 0.003(10) 0.002(10)
C16 0.048(13) 0.052(13) 0.060(17) 0.004(11) -0.003(11) -0.009(10)
C17 0.051(13) 0.054(13) 0.058(16) 0.002(12) 0.007(11) 0.003(10)
C18 0.048(12) 0.049(12) 0.052(15) 0.003(10) 0.006(10) -0.003(10)
C19 0.042(11) 0.035(10) 0.044(13) 0.001(9) 0.009(9) 0.000(8)
C20 0.044(11) 0.036(10) 0.044(13) 0.001(9) 0.008(9) 0.000(8)
C21 0.046(12) 0.043(11) 0.049(14) -0.002(10) 0.005(10) -0.001(9)
C22 0.059(13) 0.040(11) 0.063(16) -0.005(11) 0.010(12) -0.004(10)
C23 0.058(13) 0.041(11) 0.057(15) 0.003(11) 0.004(11) 0.004(10)
C24 0.053(12) 0.038(11) 0.052(14) 0.005(10) 0.006(10) 0.001(9)
C25 0.073(15) 0.043(11) 0.031(13) -0.003(9) 0.010(11) -0.010(10)
C26 0.084(17) 0.046(12) 0.025(12) 0.003(9) 0.015(11) -0.011(11)
C27 0.091(18) 0.048(13) 0.037(15) 0.001(10) 0.005(12) 0.018(12)
C28 0.11(2) 0.050(15) 0.058(19) 0.005(13) 0.003(16) 0.014(15)
C29 0.056(13) 0.054(13) 0.032(13) 0.007(10) 0.002(10) 0.013(10)
C30 0.047(12) 0.045(11) 0.037(13) -0.001(9) 0.005(9) 0.009(9)
C31 0.056(14) 0.059(14) 0.052(16) 0.007(11) 0.000(11) -0.014(11)
C32 0.050(12) 0.050(12) 0.049(14) 0.004(10) 0.005(10) -0.003(10)

loop_
_atom_type_symbol
_atom_type_description
_atom_type_scat_dispersion_real
_atom_type_scat_dispersion_imag
_atom_type_scat_source
C C 0.0181 0.0091 'International Tables Vol C Tables 4.2.6.8 and 6.1.1.4'
H H 0.0000 0.0000 'International Tables Vol C Tables 4.2.6.8 and 6.1.1.4'
N N 0.0311 0.0180 'International Tables Vol C Tables 4.2.6.8 and 6.1.1.4'
O O 0.0492 0.0322 'International Tables Vol C Tables 4.2.6.8 and 6.1.1.4'
W W -5.4734 5.5774 'International Tables Vol C Tables 4.2.6.8 and 6.1.1.4'

loop_
_geom_angle_atom_site_label_1
_geom_angle_atom_site_label_2
_geom_angle_atom_site_label_3
_geom_angle
O6 W1 O5 98.9(6)
O6 W1 O2 89.1(6)
O5 W1 O2 104.9(6)
O6 W1 O3 106.4(6)
O5 W1 O3 87.6(5)
O2 W1 O3 158.6(5)
O6 W1 O1 163.8(6)
O5 W1 O1 91.7(6)
O2 W1 O1 76.4(5)
O3 W1 O1 86.1(5)
O6 W1 O4 87.5(5)
O5 W1 O4 163.7(5)
O2 W1 O4 90.1(5)
O3 W1 O4 76.2(5)
O1 W1 O4 85.5(5)
O12 W2 O11 101.7(6)
O12 W2 O8 102.6(6)
O11 W2 O8 88.3(6)
O12 W2 O10 90.5(6)
O11 W2 O10 105.3(6)
O8 W2 O10 158.9(5)
O12 W2 O7 91.2(6)
O11 W2 O7 161.8(6)
O8 W2 O7 76.2(5)
O10 W2 O7 87.2(5)
O12 W2 O9 165.7(5)
O11 W2 O9 86.2(6)
O8 W2 O9 89.3(5)
O10 W2 O9 75.9(5)
O7 W2 O9 84.1(5)
C25 N1 H1A 108.9
C25 N1 H1B 109.3
H1A N1 H1B 109.5
C26 N2 H2A 109.5
C26 N2 H2B 109.5
H2A N2 H2B 109.5
C26 N2 H2C 109.5
H2A N2 H2C 109.5
H2B N2 H2C 109.5
C27 N3 H3A 108.9
C27 N3 H3B 109.6
H3A N3 H3B 109.5
C28 N4 H4A 109.5
C28 N4 H4B 109.5
H4A N4 H4B 109.5
C28 N4 H4C 109.5
H4A N4 H4C 109.5
H4B N4 H4C 109.5
C29 N5 H5A 109.5
C29 N5 H5B 109.5
H5A N5 H5B 109.5
C29 N5 H5C 109.5
H5A N5 H5C 109.5
H5B N5 H5C 109.5
C30 N6 H6A 109.3
C30 N6 H6B 109.1
H6A N6 H6B 109.5
C31 N7 H7A 109.5
C31 N7 H7B 109.5
H7A N7 H7B 109.5
C31 N7 H7C 109.5
H7A N7 H7C 109.5
H7B N7 H7C 109.5
C32 N8 H8A 108.9
C32 N8 H8B 109.1
H8A N8 H8B 109.5
C1 O1 W1 114.6(12)
C2 O2 W1 118.5(12)
C7 O3 W1 117.9(12)
C8 O4 W1 114.8(12)
C13 O7 W2 114.1(12)
C14 O8 W2 118.3(12)
C19 O9 W2 114.7(11)
C20 O10 W2 118.7(12)
O1 C1 C6 124.7(19)
O1 C1 C2 115.0(17)
C6 C1 C2 120.2(19)
O2 C2 C3 123.1(19)
O2 C2 C1 114.7(17)
C3 C2 C1 122(2)
C4 C3 C2 117(2)
C4 C3 H3 121.5
C2 C3 H3 121.5
C5 C4 C3 122(2)
C5 C4 H4 119.0
C3 C4 H4 119.0
C4 C5 C6 122(2)
C4 C5 H5 118.8
C6 C5 H5 118.8
C1 C6 C5 116(2)
C1 C6 H6 122.0
C5 C6 H6 122.0
O3 C7 C8 115.3(18)
O3 C7 C12 122.5(19)
C8 C7 C12 122.1(19)
O4 C8 C7 115.6(17)
O4 C8 C9 124.9(19)
C7 C8 C9 119.4(19)
C10 C9 C8 118(2)
C10 C9 H9 120.8
C8 C9 H9 120.8
C11 C10 C9 122(2)
C11 C10 H10 119.1
C9 C10 H10 119.1
C10 C11 C12 121(2)
C10 C11 H11 119.3
C12 C11 H11 119.3
C7 C12 C11 116(2)
C7 C12 H12 121.8
C11 C12 H12 121.8
O7 C13 C18 125.0(19)
O7 C13 C14 115.0(17)
C18 C13 C14 119.9(19)
C15 C14 O8 124.6(19)
C15 C14 C13 122(2)
O8 C14 C13 113.2(17)
C14 C15 C16 116(2)
C14 C15 H15 122.1
C16 C15 H15 122.1
C17 C16 C15 124(2)
C17 C16 H16 117.9
C15 C16 H16 117.9
C16 C17 C18 117(2)
C16 C17 H17 121.4
C18 C17 H17 121.4
C13 C18 C17 121(2)
C13 C18 H18 119.6
C17 C18 H18 119.6
O9 C19 C20 115.7(17)
O9 C19 C24 126.0(19)
C20 C19 C24 118.3(18)
O10 C20 C21 121.6(19)
O10 C20 C19 114.8(17)
C21 C20 C19 123.5(18)
C20 C21 C22 116(2)
C20 C21 H21 122.0
C22 C21 H21 122.0
C23 C22 C21 122(2)
C23 C22 H22 119.1
C21 C22 H22 119.1
C24 C23 C22 120(2)
C24 C23 H23 120.2
C22 C23 H23 120.2
C23 C24 C19 121(2)
C23 C24 H24 119.7
C19 C24 H24 119.7
N1 C25 C26 110.1(16)
N1 C25 H25A 109.6
C26 C25 H25A 109.6
N1 C25 H25B 109.6
C26 C25 H25B 109.6
H25A C25 H25B 108.2
N2 C26 C25 112.0(18)
N2 C26 H26A 109.2
C25 C26 H26A 109.2
N2 C26 H26B 109.2
C25 C26 H26B 109.2
H26A C26 H26B 107.9
N3 C27 C28 111.3(18)
N3 C27 H27A 109.4
C28 C27 H27A 109.4
N3 C27 H27B 109.4
C28 C27 H27B 109.4
H27A C27 H27B 108.0
N4 C28 C27 119(2)
N4 C28 H28A 107.5
C27 C28 H28A 107.5
N4 C28 H28B 107.5
C27 C28 H28B 107.5
H28A C28 H28B 107.0
N5 C29 C30 110.2(17)
N5 C29 H29A 109.6
C30 C29 H29A 109.6
N5 C29 H29B 109.6
C30 C29 H29B 109.6
H29A C29 H29B 108.1
N6 C30 C29 111.7(16)
N6 C30 H30A 109.3
C29 C30 H30A 109.3
N6 C30 H30B 109.3
C29 C30 H30B 109.3
H30A C30 H30B 107.9
N7 C31 C32 111.5(19)
N7 C31 H31A 109.3
C32 C31 H31A 109.3
N7 C31 H31B 109.3
C32 C31 H31B 109.3
H31A C31 H31B 108.0
N8 C32 C31 111.7(17)
N8 C32 H32A 109.3
C31 C32 H32A 109.3
N8 C32 H32B 109.3
C31 C32 H32B 109.3
H32A C32 H32B 107.9

loop_
_geom_bond_atom_site_label_1
_geom_bond_atom_site_label_2
_geom_bond_distance
W1 O6 1.736(13)
W1 O5 1.766(12)
W1 O2 1.992(12)
W1 O3 2.009(13)
W1 O1 2.113(13)
W1 O4 2.126(12)
W2 O12 1.752(13)
W2 O11 1.777(14)
W2 O8 1.990(12)
W2 O10 2.001(12)
W2 O7 2.095(13)
W2 O9 2.139(12)
N1 C25 1.47(2)
N1 H1A 0.8900
N1 H1B 0.8900
N2 C26 1.43(3)
N2 H2A 0.8900
N2 H2B 0.8900
N2 H2C 0.8900
N3 C27 1.46(2)
N3 H3A 0.8900
N3 H3B 0.8900
N4 C28 1.35(3)
N4 H4A 0.8900
N4 H4B 0.8900
N4 H4C 0.8900
N5 C29 1.47(3)
N5 H5A 0.8900
N5 H5B 0.8900
N5 H5C 0.8900
N6 C30 1.50(2)
N6 H6A 0.8900
N6 H6B 0.8900
N7 C31 1.44(3)
N7 H7A 0.8900
N7 H7B 0.8900
N7 H7C 0.8900
N8 C32 1.52(2)
N8 H8A 0.8900
N8 H8B 0.8900
O1 C1 1.35(2)
O2 C2 1.36(2)
O3 C7 1.36(2)
O4 C8 1.33(2)
O7 C13 1.34(2)
O8 C14 1.37(2)
O9 C19 1.32(2)
O10 C20 1.36(2)
C1 C6 1.39(3)
C1 C2 1.40(3)
C2 C3 1.39(3)
C3 C4 1.38(3)
C3 H3 0.9300
C4 C5 1.35(3)
C4 H4 0.9300
C5 C6 1.42(3)
C5 H5 0.9300
C6 H6 0.9300
C7 C8 1.39(3)
C7 C12 1.40(3)
C8 C9 1.41(3)
C9 C10 1.39(3)
C9 H9 0.9300
C10 C11 1.35(3)
C10 H10 0.9300
C11 C12 1.43(3)
C11 H11 0.9300
C12 H12 0.9300
C13 C18 1.38(3)
C13 C14 1.41(3)
C14 C15 1.35(3)
C15 C16 1.45(3)
C15 H15 0.9300
C16 C17 1.36(3)
C16 H16 0.9300
C17 C18 1.41(3)
C17 H17 0.9300
C18 H18 0.9300
C19 C20 1.40(3)
C19 C24 1.41(3)
C20 C21 1.38(3)
C21 C22 1.43(3)
C21 H21 0.9300
C22 C23 1.40(3)
C22 H22 0.9300
C23 C24 1.38(3)
C23 H23 0.9300
C24 H24 0.9300
C25 C26 1.53(3)
C25 H25A 0.9700
C25 H25B 0.9700
C26 H26A 0.9700
C26 H26B 0.9700
C27 C28 1.49(3)
C27 H27A 0.9700
C27 H27B 0.9700
C28 H28A 0.9700
C28 H28B 0.9700
C29 C30 1.53(3)
C29 H29A 0.9700
C29 H29B 0.9700
C30 H30A 0.9700
C30 H30B 0.9700
C31 C32 1.52(3)
C31 H31A 0.9700
C31 H31B 0.9700
C32 H32A 0.9700
C32 H32B 0.9700

loop_
_geom_torsion_atom_site_label_1
_geom_torsion_atom_site_label_2
_geom_torsion_atom_site_label_3
_geom_torsion_atom_site_label_4
_geom_torsion
O6 W1 O1 C1 -34(3)
O5 W1 O1 C1 96.9(13)
O2 W1 O1 C1 -8.0(12)
O3 W1 O1 C1 -175.6(13)
O4 W1 O1 C1 -99.2(13)
O6 W1 O2 C2 179.6(13)
O5 W1 O2 C2 -81.4(13)
O3 W1 O2 C2 43(2)
O1 W1 O2 C2 6.8(12)
O4 W1 O2 C2 92.1(13)
O6 W1 O3 C7 -79.9(14)
O5 W1 O3 C7 -178.5(14)
O2 W1 O3 C7 55(2)
O1 W1 O3 C7 89.6(13)
O4 W1 O3 C7 3.3(12)
O6 W1 O4 C8 102.9(13)
O5 W1 O4 C8 -11(3)
O2 W1 O4 C8 -168.0(13)
O3 W1 O4 C8 -4.6(12)
O1 W1 O4 C8 -91.7(13)
O12 W2 O7 C13 -86.5(13)
O11 W2 O7 C13 49(2)
O8 W2 O7 C13 16.2(13)
O10 W2 O7 C13 -176.9(13)
O9 W2 O7 C13 107.0(13)
O12 W2 O8 C14 74.7(13)
O11 W2 O8 C14 176.3(13)
O10 W2 O8 C14 -52(2)
O7 W2 O8 C14 -13.4(12)
O9 W2 O8 C14 -97.4(13)
O12 W2 O9 C19 21(3)
O11 W2 O9 C19 -103.0(13)
O8 W2 O9 C19 168.6(13)
O10 W2 O9 C19 3.8(12)
O7 W2 O9 C19 92.4(13)
O12 W2 O10 C20 -177.2(14)
O11 W2 O10 C20 80.6(14)
O8 W2 O10 C20 -48(2)
O7 W2 O10 C20 -86.0(13)
O9 W2 O10 C20 -1.4(13)
W1 O1 C1 C6 -172.6(16)
W1 O1 C1 C2 8(2)
W1 O2 C2 C3 174.2(15)
W1 O2 C2 C1 -5(2)
O1 C1 C2 O2 -3(2)
C6 C1 C2 O2 178.0(17)
O1 C1 C2 C3 178.6(18)
C6 C1 C2 C3 -1(3)
O2 C2 C3 C4 -178.7(18)
C1 C2 C3 C4 0(3)
C2 C3 C4 C5 0(3)
C3 C4 C5 C6 1(4)
O1 C1 C6 C5 -177.9(18)
C2 C1 C6 C5 1(3)
C4 C5 C6 C1 -2(3)
W1 O3 C7 C8 -2(2)
W1 O3 C7 C12 178.6(15)
W1 O4 C8 C7 5(2)
W1 O4 C8 C9 -174.2(16)
O3 C7 C8 O4 -3(3)
C12 C7 C8 O4 177.2(18)
O3 C7 C8 C9 176.9(17)
C12 C7 C8 C9 -3(3)
O4 C8 C9 C10 179.5(19)
C7 C8 C9 C10 0(3)
C8 C9 C10 C11 3(3)
C9 C10 C11 C12 -4(3)
O3 C7 C12 C11 -177.2(18)
C8 C7 C12 C11 3(3)
C10 C11 C12 C7 1(3)
W2 O7 C13 C18 165.5(17)
W2 O7 C13 C14 -17(2)
W2 O8 C14 C15 -167.9(16)
W2 O8 C14 C13 9(2)
O7 C13 C14 C15 -177.4(18)
C18 C13 C14 C15 0(3)
O7 C13 C14 O8 6(3)
C18 C13 C14 O8 -176.2(18)
O8 C14 C15 C16 175.0(18)
C13 C14 C15 C16 -1(3)
C14 C15 C16 C17 1(3)
C15 C16 C17 C18 0(3)
O7 C13 C18 C17 178.4(19)
C14 C13 C18 C17 1(3)
C16 C17 C18 C13 -1(3)
W2 O9 C19 C20 -5(2)
W2 O9 C19 C24 173.7(16)
W2 O10 C20 C21 -178.0(15)
W2 O10 C20 C19 -1(2)
O9 C19 C20 O10 4(3)
C24 C19 C20 O10 -174.9(17)
O9 C19 C20 C21 -178.7(18)
C24 C19 C20 C21 2(3)
O10 C20 C21 C22 175.8(18)
C19 C20 C21 C22 -1(3)
C20 C21 C22 C23 -3(3)
C21 C22 C23 C24 5(3)
C22 C23 C24 C19 -4(3)
O9 C19 C24 C23 -179(2)
C20 C19 C24 C23 1(3)
N1 C25 C26 N2 54(3)
N3 C27 C28 N4 -39(4)
N5 C29 C30 N6 63(2)
N7 C31 C32 N8 -62(2)
